data_7107595
loop_
_publ_author_name
'Xiaoxu Kai'
'Jiaxun Jiang'
'Chuanjiang Hu'

_publ_section_title
;
 Facile one-pot synthesis of unprecedented B,B'-linked porphyrin-chlorin
 heterodimers
;
_journal_name_full Chem.Commun.
_journal_page_first 4302
_journal_paper_doi 10.1039/c2cc17442a
_journal_volume 48
_journal_year 2012
_chemical_formula_moiety 'C49 H30 N4 O'
_chemical_formula_sum 'C49 H30 N4 O'
_chemical_formula_weight 690.77
_chemical_melting_point ?
_chemical_name_systematic
;
?
;
_space_group_IT_number 14
_symmetry_cell_setting monoclinic
_symmetry_space_group_name_Hall '-P 2yn'
_symmetry_space_group_name_H-M 'P 1 21/n 1'
_atom_sites_solution_hydrogens geom
_atom_sites_solution_primary direct
_atom_sites_solution_secondary difmap
_audit_creation_method SHELXL-97
_cell_angle_alpha 90.00
_cell_angle_beta 98.98(3)
_cell_angle_gamma 90.00
_cell_formula_units_Z 4
_cell_length_a 14.166(3)
_cell_length_b 13.222(3)
_cell_length_c 19.062(4)
_cell_measurement_reflns_used 14968
_cell_measurement_temperature 223(2)
_cell_measurement_theta_max 27.5398
_cell_measurement_theta_min 3.0814
_cell_volume 3526.6(14)
_computing_cell_refinement 'CrystalClear, Ver. 1.30 (Rigaku/MSC, 2001)'
_computing_data_collection 'CrystalClear, Ver. 1.30 (Rigaku/MSC, 2001)'
_computing_data_reduction 'CrystalStructure, Ver. 3.60 (Rigaku/MSC, 2004)'
_computing_molecular_graphics 'SHELXL-97 (Sheldrick, 1997)'
_computing_publication_material 'SHELXL-97 (Sheldrick, 1997)'
_computing_structure_refinement 'SHELXL-97 (Sheldrick, 1997)'
_computing_structure_solution 'SHELXS-97 (Sheldrick, 1990)'
_diffrn_ambient_temperature 223(2)
_diffrn_measured_fraction_theta_full 0.991
_diffrn_measured_fraction_theta_max 0.991
_diffrn_measurement_device_type 'Rigaku Mercury'
_diffrn_measurement_method \w
_diffrn_radiation_monochromator graphite
_diffrn_radiation_source 'fine-focus sealed tube'
_diffrn_radiation_type MoK\a
_diffrn_radiation_wavelength 0.71073
_diffrn_reflns_av_R_equivalents 0.0412
_diffrn_reflns_av_sigmaI/netI 0.0515
_diffrn_reflns_limit_h_max 15
_diffrn_reflns_limit_h_min -18
_diffrn_reflns_limit_k_max 16
_diffrn_reflns_limit_k_min -14
_diffrn_reflns_limit_l_max 24
_diffrn_reflns_limit_l_min -23
_diffrn_reflns_number 19714
_diffrn_reflns_theta_full 27.49
_diffrn_reflns_theta_max 27.49
_diffrn_reflns_theta_min 3.08
_exptl_absorpt_coefficient_mu 0.079
_exptl_absorpt_correction_T_max 0.9655
_exptl_absorpt_correction_T_min 0.9543
_exptl_absorpt_correction_type multi-scan
_exptl_absorpt_process_details 'Jacobson, R. (1998) Private communication.'
_exptl_crystal_colour Green
_exptl_crystal_density_diffrn 1.301
_exptl_crystal_density_method 'not measured'
_exptl_crystal_description Prism
_exptl_crystal_F_000 1440
_exptl_crystal_size_max 0.60
_exptl_crystal_size_mid 0.50
_exptl_crystal_size_min 0.45
_refine_diff_density_max 0.302
_refine_diff_density_min -0.271
_refine_diff_density_rms 0.071
_refine_ls_extinction_coef 0.0281(19)
_refine_ls_extinction_expression Fc^*^=kFc[1+0.001xFc^2^\l^3^/sin(2\q)]^-1/4^
_refine_ls_extinction_method SHELXL
_refine_ls_goodness_of_fit_ref 1.114
_refine_ls_hydrogen_treatment constr
_refine_ls_matrix_type full
_refine_ls_number_parameters 488
_refine_ls_number_reflns 8022
_refine_ls_number_restraints 0
_refine_ls_restrained_S_all 1.114
_refine_ls_R_factor_all 0.0849
_refine_ls_R_factor_gt 0.0666
_refine_ls_shift/su_max 0.000
_refine_ls_shift/su_mean 0.000
_refine_ls_structure_factor_coef Fsqd
_refine_ls_weighting_details 'calc w=1/[\s^2^(Fo^2^)+(0.0748P)^2^+0.5966P] where P=(Fo^2^+2Fc^2^)/3'
_refine_ls_weighting_scheme calc
_refine_ls_wR_factor_gt 0.1555
_refine_ls_wR_factor_ref 0.1680
_reflns_number_gt 6327
_reflns_number_total 8022
_reflns_threshold_expression >2sigma(I)
_cod_data_source_file c2cc17442a.txt
_cod_data_source_block shelxl
_cod_depositor_comments
;
The following automatic conversions were performed:

'_chemical_melting_point' value 'not measured' was changed to '?' -
the value is undefined or not given.

Automatic conversion script
Id: cif_fix_values 1715 2011-07-08 13:25:40Z adriana 

The following automatic conversions were performed:
'__diffrn_measurement_device_type' tag replaced with
'_diffrn_measurement_device_type'.

Automatic conversion script
Id: cif_correct_tags 1440 2010-10-19 06:21:57Z saulius 
;
_cod_original_cell_volume 3526.6(12)
_cod_original_sg_symbol_H-M P21/n
_cod_database_code 7107595

loop_
_symmetry_equiv_pos_as_xyz
'x, y, z'
'-x+1/2, y+1/2, -z+1/2'
'-x, -y, -z'
'x-1/2, -y-1/2, z-1/2'

loop_
_atom_site_label
_atom_site_type_symbol
_atom_site_fract_x
_atom_site_fract_y
_atom_site_fract_z
_atom_site_U_iso_or_equiv
_atom_site_adp_type
_atom_site_occupancy
_atom_site_symmetry_multiplicity
_atom_site_calc_flag
_atom_site_refinement_flags
N1 N 0.04591(11) 0.36338(11) 0.44118(8) 0.0379(4) Uani 1 1 d .
H1 H 0.0394 0.3921 0.3997 0.045 Uiso 1 1 calc R
N2 N -0.02086(11) 0.29714(12) 0.29827(8) 0.0402(4) Uani 1 1 d .
N3 N 0.05197(11) 0.47558(12) 0.23905(8) 0.0402(4) Uani 1 1 d .
H3 H 0.0482 0.4532 0.2814 0.048 Uiso 1 1 calc R
N4 N 0.11536(10) 0.54464(11) 0.38242(7) 0.0369(3) Uani 1 1 d .
C(A1 C 0.10393(13) 0.39700(14) 0.50111(9) 0.0375(4) Uani 1 1 d .
C(A2 C 0.00013(13) 0.27785(14) 0.45711(9) 0.0368(4) Uani 1 1 d .
C(A3 C -0.06404(14) 0.22596(14) 0.33443(10) 0.0412(4) Uani 1 1 d .
C(A4 C -0.03282(14) 0.26718(15) 0.22859(10) 0.0428(4) Uani 1 1 d .
C(A5 C 0.02958(13) 0.42194(15) 0.17753(9) 0.0400(4) Uani 1 1 d .
C(A6 C 0.08134(13) 0.57014(15) 0.22329(9) 0.0396(4) Uani 1 1 d .
C(A7 C 0.13295(13) 0.63095(14) 0.34664(9) 0.0372(4) Uani 1 1 d .
C(A8 C 0.15582(12) 0.55863(14) 0.45204(9) 0.0373(4) Uani 1 1 d .
C(B1 C 0.09990(14) 0.32486(15) 0.55521(10) 0.0418(4) Uani 1 1 d .
H(B1 H 0.1356 0.3266 0.6011 0.050 Uiso 1 1 calc R
C(B2 C 0.03475(13) 0.25166(15) 0.52913(9) 0.0412(4) Uani 1 1 d .
C(B3 C -0.10185(16) 0.14649(15) 0.28555(11) 0.0493(5) Uani 1 1 d .
H(B3 H -0.1353 0.0887 0.2967 0.059 Uiso 1 1 calc R
C(B4 C -0.08042(17) 0.17048(15) 0.22161(11) 0.0505(5) Uani 1 1 d .
H(B4 H -0.0939 0.1316 0.1800 0.061 Uiso 1 1 calc R
C(B5 C 0.04545(14) 0.48604(16) 0.11986(10) 0.0449(5) Uani 1 1 d .
H(B5 H 0.0364 0.4682 0.0715 0.054 Uiso 1 1 calc R
C(B6 C 0.07577(14) 0.57691(16) 0.14755(10) 0.0449(5) Uani 1 1 d .
H(B6 H 0.0905 0.6340 0.1219 0.054 Uiso 1 1 calc R
C(B7 C 0.18323(13) 0.70270(14) 0.39582(10) 0.0410(4) Uani 1 1 d .
H(B7 H 0.2022 0.7683 0.3851 0.049 Uiso 1 1 calc R
C(B8 C 0.19784(14) 0.65795(14) 0.45988(10) 0.0421(4) Uani 1 1 d .
H(B8 H 0.2298 0.6864 0.5022 0.051 Uiso 1 1 calc R
C(M1 C -0.06518(13) 0.22235(14) 0.40816(10) 0.0388(4) Uani 1 1 d .
C(M2 C -0.00870(14) 0.32380(15) 0.17169(9) 0.0412(4) Uani 1 1 d .
C(M3 C 0.11557(13) 0.64487(14) 0.27251(9) 0.0377(4) Uani 1 1 d .
C(M4 C 0.15498(13) 0.48849(14) 0.50747(9) 0.0381(4) Uani 1 1 d .
C10 C -0.14202(14) 0.16028(15) 0.43122(10) 0.0434(4) Uani 1 1 d .
C11 C -0.23028(15) 0.17021(17) 0.38797(12) 0.0523(5) Uani 1 1 d .
H11 H -0.2370 0.2198 0.3522 0.063 Uiso 1 1 calc R
C12 C -0.30918(17) 0.1101(2) 0.39506(14) 0.0649(6) Uani 1 1 d .
H12 H -0.3680 0.1202 0.3654 0.078 Uiso 1 1 calc R
C13 C -0.29958(17) 0.0373(2) 0.44524(14) 0.0661(7) Uani 1 1 d .
H13 H -0.3507 -0.0073 0.4477 0.079 Uiso 1 1 calc R
C14 C -0.21483(16) 0.02669(17) 0.49389(12) 0.0538(5) Uani 1 1 d .
C15 C -0.20904(19) -0.05020(19) 0.54541(13) 0.0621(6) Uani 1 1 d .
H15 H -0.2613 -0.0940 0.5455 0.075 Uiso 1 1 calc R
C16 C -0.13023(18) -0.06273(18) 0.59479(13) 0.0606(6) Uani 1 1 d .
H16 H -0.1257 -0.1171 0.6269 0.073 Uiso 1 1 calc R
C17 C -0.05564(17) 0.00701(17) 0.59694(11) 0.0522(5) Uani 1 1 d .
H17 H -0.0027 0.0010 0.6331 0.063 Uiso 1 1 calc R
C18 C -0.05649(14) 0.08428(15) 0.54814(10) 0.0437(4) Uani 1 1 d .
C19 C -0.13428(14) 0.09345(15) 0.49097(10) 0.0430(4) Uani 1 1 d .
C20 C 0.02347(16) 0.15779(17) 0.56798(11) 0.0500(5) Uani 1 1 d .
O1 O 0.08138(15) 0.14223(15) 0.62137(10) 0.0863(7) Uani 1 1 d .
C21 C -0.02843(15) 0.27815(15) 0.09916(10) 0.0437(4) Uani 1 1 d .
C22 C 0.04614(18) 0.2568(2) 0.06223(12) 0.0636(6) Uani 1 1 d .
H22 H 0.1092 0.2717 0.0830 0.076 Uiso 1 1 calc R
C23 C 0.0291(2) 0.2140(2) -0.00469(13) 0.0707(7) Uani 1 1 d .
H23 H 0.0803 0.2008 -0.0293 0.085 Uiso 1 1 calc R
C24 C -0.0632(2) 0.19050(19) -0.03537(12) 0.0637(6) Uani 1 1 d .
H24 H -0.0749 0.1598 -0.0804 0.076 Uiso 1 1 calc R
C25 C -0.13737(18) 0.21213(18) 0.00006(11) 0.0573(6) Uani 1 1 d .
H25 H -0.2002 0.1962 -0.0207 0.069 Uiso 1 1 calc R
C26 C -0.12073(16) 0.25744(17) 0.06662(10) 0.0502(5) Uani 1 1 d .
H26 H -0.1726 0.2742 0.0897 0.060 Uiso 1 1 calc R
C31 C 0.14344(13) 0.74435(14) 0.24500(9) 0.0400(4) Uani 1 1 d .
C32 C 0.22387(15) 0.75225(18) 0.21150(11) 0.0510(5) Uani 1 1 d .
H32 H 0.2599 0.6942 0.2054 0.061 Uiso 1 1 calc R
C33 C 0.25121(17) 0.8450(2) 0.18713(13) 0.0610(6) Uani 1 1 d .
H33 H 0.3052 0.8493 0.1642 0.073 Uiso 1 1 calc R
C34 C 0.19920(18) 0.93107(19) 0.19654(12) 0.0611(6) Uani 1 1 d .
H34 H 0.2179 0.9940 0.1803 0.073 Uiso 1 1 calc R
C35 C 0.11981(17) 0.92414(16) 0.22974(11) 0.0536(5) Uani 1 1 d .
H35 H 0.0843 0.9826 0.2361 0.064 Uiso 1 1 calc R
C36 C 0.09192(15) 0.83147(15) 0.25384(10) 0.0453(5) Uani 1 1 d .
H36 H 0.0376 0.8277 0.2764 0.054 Uiso 1 1 calc R
C41 C 0.20963(14) 0.51568(14) 0.57810(10) 0.0429(4) Uani 1 1 d .
C42 C 0.30685(15) 0.53813(15) 0.58467(12) 0.0514(5) Uani 1 1 d .
H42 H 0.3388 0.5310 0.5453 0.062 Uiso 1 1 calc R
C43 C 0.35680(18) 0.57111(17) 0.64939(13) 0.0620(7) Uani 1 1 d .
H43 H 0.4220 0.5872 0.6533 0.074 Uiso 1 1 calc R
C44 C 0.3110(2) 0.58025(17) 0.70769(13) 0.0666(7) Uani 1 1 d .
H44 H 0.3448 0.6037 0.7510 0.080 Uiso 1 1 calc R
C45 C 0.2156(2) 0.55513(18) 0.70280(12) 0.0631(7) Uani 1 1 d .
H45 H 0.1850 0.5597 0.7430 0.076 Uiso 1 1 calc R
C46 C 0.16499(17) 0.52304(17) 0.63824(10) 0.0519(5) Uani 1 1 d .
H46 H 0.1000 0.5061 0.6350 0.062 Uiso 1 1 calc R

loop_
_atom_site_aniso_label
_atom_site_aniso_U_11
_atom_site_aniso_U_22
_atom_site_aniso_U_33
_atom_site_aniso_U_23
_atom_site_aniso_U_13
_atom_site_aniso_U_12
N1 0.0404(8) 0.0412(8) 0.0302(7) -0.0006(6) -0.0004(6) -0.0027(7)
N2 0.0444(8) 0.0412(8) 0.0331(8) -0.0016(6) 0.0003(6) -0.0020(7)
N3 0.0449(9) 0.0425(9) 0.0313(8) -0.0003(6) 0.0001(6) -0.0016(7)
N4 0.0373(8) 0.0403(8) 0.0316(7) -0.0010(6) 0.0007(6) 0.0007(6)
C(A1 0.0350(9) 0.0427(10) 0.0333(9) -0.0019(7) 0.0003(7) 0.0017(8)
C(A2 0.0374(9) 0.0381(9) 0.0337(9) -0.0014(7) 0.0019(7) 0.0000(8)
C(A3 0.0447(10) 0.0375(10) 0.0377(9) -0.0024(7) -0.0048(8) 0.0001(8)
C(A4 0.0487(11) 0.0416(10) 0.0350(9) -0.0043(8) -0.0029(8) 0.0008(8)
C(A5 0.0385(9) 0.0455(10) 0.0342(9) -0.0039(7) 0.0006(7) -0.0010(8)
C(A6 0.0387(9) 0.0429(10) 0.0356(9) -0.0003(7) 0.0005(7) -0.0001(8)
C(A7 0.0345(9) 0.0390(10) 0.0372(9) -0.0038(7) 0.0024(7) 0.0025(8)
C(A8 0.0356(9) 0.0393(9) 0.0351(9) -0.0042(7) -0.0006(7) 0.0016(7)
C(B1 0.0414(10) 0.0472(11) 0.0339(9) -0.0002(8) -0.0034(7) -0.0008(8)
C(B2 0.0423(10) 0.0434(10) 0.0360(9) 0.0013(8) 0.0005(8) -0.0012(8)
C(B3 0.0646(13) 0.0371(10) 0.0414(11) -0.0014(8) -0.0064(9) -0.0089(9)
C(B4 0.0709(14) 0.0399(10) 0.0361(10) -0.0049(8) -0.0056(9) -0.0046(10)
C(B5 0.0463(11) 0.0553(12) 0.0317(9) -0.0035(8) 0.0019(8) -0.0046(9)
C(B6 0.0464(11) 0.0492(11) 0.0385(10) 0.0020(8) 0.0050(8) -0.0054(9)
C(B7 0.0421(10) 0.0381(10) 0.0405(10) -0.0025(7) -0.0006(8) -0.0021(8)
C(B8 0.0452(10) 0.0397(10) 0.0387(10) -0.0057(8) -0.0024(8) -0.0022(8)
C(M1 0.0401(9) 0.0356(9) 0.0384(9) -0.0011(7) -0.0004(7) 0.0005(8)
C(M2 0.0433(10) 0.0441(10) 0.0339(9) -0.0039(7) -0.0014(7) 0.0015(8)
C(M3 0.0359(9) 0.0386(10) 0.0374(9) -0.0012(7) 0.0021(7) -0.0001(8)
C(M4 0.0357(9) 0.0430(10) 0.0332(9) -0.0059(7) -0.0017(7) 0.0009(8)
C10 0.0464(10) 0.0386(10) 0.0440(10) -0.0041(8) 0.0030(8) -0.0043(8)
C11 0.0458(11) 0.0490(12) 0.0583(13) -0.0001(9) -0.0035(9) -0.0050(9)
C12 0.0468(12) 0.0655(15) 0.0775(17) 0.0037(13) -0.0057(11) -0.0076(11)
C13 0.0503(13) 0.0679(16) 0.0788(17) 0.0068(13) 0.0064(12) -0.0156(12)
C14 0.0543(12) 0.0494(12) 0.0584(13) -0.0032(10) 0.0115(10) -0.0071(10)
C15 0.0651(15) 0.0574(14) 0.0663(15) 0.0023(11) 0.0176(12) -0.0141(12)
C16 0.0724(16) 0.0510(13) 0.0606(14) 0.0100(10) 0.0176(12) -0.0053(12)
C17 0.0593(13) 0.0493(12) 0.0489(12) 0.0051(9) 0.0109(10) 0.0034(10)
C18 0.0498(11) 0.0398(10) 0.0426(10) 0.0009(8) 0.0110(8) 0.0021(9)
C19 0.0470(11) 0.0392(10) 0.0435(10) -0.0057(8) 0.0091(8) -0.0011(8)
C20 0.0547(12) 0.0537(12) 0.0392(10) 0.0076(9) 0.0000(9) -0.0018(10)
O1 0.0923(14) 0.0867(13) 0.0653(11) 0.0339(10) -0.0333(10) -0.0286(11)
C21 0.0522(11) 0.0425(10) 0.0341(9) -0.0041(8) -0.0004(8) -0.0007(9)
C22 0.0537(13) 0.0804(17) 0.0537(13) -0.0221(12) -0.0011(10) 0.0070(12)
C23 0.0720(16) 0.0838(18) 0.0570(14) -0.0248(13) 0.0121(12) 0.0094(14)
C24 0.0850(18) 0.0618(14) 0.0409(12) -0.0141(10) -0.0005(11) -0.0043(13)
C25 0.0674(14) 0.0598(13) 0.0393(11) -0.0004(9) -0.0083(10) -0.0164(11)
C26 0.0548(12) 0.0573(12) 0.0365(10) 0.0006(9) 0.0008(9) -0.0073(10)
C31 0.0408(9) 0.0433(10) 0.0336(9) -0.0008(7) -0.0011(7) -0.0052(8)
C32 0.0441(11) 0.0559(13) 0.0531(12) -0.0041(10) 0.0082(9) -0.0065(10)
C33 0.0538(13) 0.0733(17) 0.0568(13) -0.0024(11) 0.0112(10) -0.0248(12)
C34 0.0729(16) 0.0570(14) 0.0505(13) 0.0023(10) 0.0010(11) -0.0289(13)
C35 0.0664(14) 0.0429(11) 0.0483(12) 0.0015(9) -0.0013(10) -0.0056(10)
C36 0.0480(11) 0.0463(11) 0.0410(10) 0.0007(8) 0.0051(8) -0.0027(9)
C41 0.0490(11) 0.0386(10) 0.0366(10) -0.0002(7) -0.0075(8) -0.0006(8)
C42 0.0510(12) 0.0446(11) 0.0518(12) 0.0068(9) -0.0135(9) -0.0053(9)
C43 0.0660(14) 0.0491(12) 0.0596(14) 0.0116(10) -0.0251(11) -0.0101(11)
C44 0.0895(19) 0.0434(12) 0.0527(14) 0.0010(10) -0.0340(13) 0.0012(12)
C45 0.0865(18) 0.0567(14) 0.0399(11) -0.0041(10) -0.0092(11) 0.0169(13)
C46 0.0571(12) 0.0559(13) 0.0386(10) -0.0040(9) -0.0053(9) 0.0096(10)

loop_
_atom_type_symbol
_atom_type_description
_atom_type_scat_dispersion_real
_atom_type_scat_dispersion_imag
_atom_type_scat_source
C C 0.0033 0.0016 'International Tables Vol C Tables 4.2.6.8 and 6.1.1.4'
H H 0.0000 0.0000 'International Tables Vol C Tables 4.2.6.8 and 6.1.1.4'
N N 0.0061 0.0033 'International Tables Vol C Tables 4.2.6.8 and 6.1.1.4'
O O 0.0106 0.0060 'International Tables Vol C Tables 4.2.6.8 and 6.1.1.4'

loop_
_geom_angle_atom_site_label_1
_geom_angle_atom_site_label_2
_geom_angle_atom_site_label_3
_geom_angle
C(A2 N1 C(A1 109.11(15)
C(A2 N1 H1 125.4
C(A1 N1 H1 125.4
C(A3 N2 C(A4 107.00(15)
C(A5 N3 C(A6 108.93(15)
C(A5 N3 H3 125.5
C(A6 N3 H3 125.5
C(A7 N4 C(A8 106.71(15)
N1 C(A1 C(M4 125.71(16)
N1 C(A1 C(B1 107.56(16)
C(M4 C(A1 C(B1 126.69(16)
N1 C(A2 C(M1 124.74(16)
N1 C(A2 C(B2 108.19(15)
C(M1 C(A2 C(B2 126.93(17)
N2 C(A3 C(M1 127.04(16)
N2 C(A3 C(B3 108.94(17)
C(M1 C(A3 C(B3 123.76(18)
N2 C(A4 C(M2 125.90(17)
N2 C(A4 C(B4 109.33(17)
C(M2 C(A4 C(B4 124.65(17)
N3 C(A5 C(M2 125.69(17)
N3 C(A5 C(B5 107.97(17)
C(M2 C(A5 C(B5 126.19(17)
N3 C(A6 C(M3 125.84(17)
N3 C(A6 C(B6 107.90(16)
C(M3 C(A6 C(B6 126.17(18)
N4 C(A7 C(M3 126.21(16)
N4 C(A7 C(B7 109.50(15)
C(M3 C(A7 C(B7 123.91(17)
N4 C(A8 C(M4 125.84(16)
N4 C(A8 C(B8 109.06(16)
C(M4 C(A8 C(B8 125.09(16)
C(B2 C(B1 C(A1 108.21(16)
C(B2 C(B1 H(B1 125.9
C(A1 C(B1 H(B1 125.9
C(B1 C(B2 C(A2 106.71(16)
C(B1 C(B2 C20 122.19(17)
C(A2 C(B2 C20 130.02(17)
C(B4 C(B3 C(A3 107.43(18)
C(B4 C(B3 H(B3 126.3
C(A3 C(B3 H(B3 126.3
C(B3 C(B4 C(A4 107.17(17)
C(B3 C(B4 H(B4 126.4
C(A4 C(B4 H(B4 126.4
C(B6 C(B5 C(A5 107.68(17)
C(B6 C(B5 H(B5 126.2
C(A5 C(B5 H(B5 126.2
C(B5 C(B6 C(A6 107.50(17)
C(B5 C(B6 H(B6 126.3
C(A6 C(B6 H(B6 126.3
C(B8 C(B7 C(A7 106.95(17)
C(B8 C(B7 H(B7 126.5
C(A7 C(B7 H(B7 126.5
C(B7 C(B8 C(A8 107.74(16)
C(B7 C(B8 H(B8 126.1
C(A8 C(B8 H(B8 126.1
C(A3 C(M1 C(A2 122.21(17)
C(A3 C(M1 C10 115.94(16)
C(A2 C(M1 C10 121.80(17)
C(A4 C(M2 C(A5 124.71(17)
C(A4 C(M2 C21 117.82(17)
C(A5 C(M2 C21 117.43(17)
C(A6 C(M3 C(A7 124.74(17)
C(A6 C(M3 C31 118.09(16)
C(A7 C(M3 C31 116.98(16)
C(A1 C(M4 C(A8 124.56(16)
C(A1 C(M4 C41 118.29(16)
C(A8 C(M4 C41 117.11(16)
C11 C10 C19 118.64(19)
C11 C10 C(M1 113.90(18)
C19 C10 C(M1 127.46(18)
C10 C11 C12 123.2(2)
C10 C11 H11 118.4
C12 C11 H11 118.4
C13 C12 C11 118.8(2)
C13 C12 H12 120.6
C11 C12 H12 120.6
C12 C13 C14 121.4(2)
C12 C13 H13 119.3
C14 C13 H13 119.3
C13 C14 C15 118.9(2)
C13 C14 C19 120.7(2)
C15 C14 C19 120.4(2)
C16 C15 C14 121.7(2)
C16 C15 H15 119.1
C14 C15 H15 119.1
C15 C16 C17 118.5(2)
C15 C16 H16 120.7
C17 C16 H16 120.7
C18 C17 C16 122.8(2)
C18 C17 H17 118.6
C16 C17 H17 118.6
C17 C18 C19 120.09(19)
C17 C18 C20 112.57(18)
C19 C18 C20 126.96(18)
C18 C19 C10 127.81(18)
C18 C19 C14 115.89(18)
C10 C19 C14 116.30(18)
O1 C20 C(B2 116.84(19)
O1 C20 C18 119.02(19)
C(B2 C20 C18 124.06(17)
C26 C21 C22 118.26(18)
C26 C21 C(M2 121.44(19)
C22 C21 C(M2 120.30(19)
C23 C22 C21 121.0(2)
C23 C22 H22 119.5
C21 C22 H22 119.5
C24 C23 C22 120.0(2)
C24 C23 H23 120.0
C22 C23 H23 120.0
C25 C24 C23 119.6(2)
C25 C24 H24 120.2
C23 C24 H24 120.2
C24 C25 C26 120.5(2)
C24 C25 H25 119.7
C26 C25 H25 119.7
C21 C26 C25 120.5(2)
C21 C26 H26 119.7
C25 C26 H26 119.7
C36 C31 C32 118.43(19)
C36 C31 C(M3 121.08(18)
C32 C31 C(M3 120.47(18)
C33 C32 C31 120.7(2)
C33 C32 H32 119.7
C31 C32 H32 119.7
C34 C33 C32 120.1(2)
C34 C33 H33 119.9
C32 C33 H33 119.9
C35 C34 C33 119.7(2)
C35 C34 H34 120.2
C33 C34 H34 120.2
C34 C35 C36 120.4(2)
C34 C35 H35 119.8
C36 C35 H35 119.8
C35 C36 C31 120.7(2)
C35 C36 H36 119.7
C31 C36 H36 119.7
C42 C41 C46 118.59(18)
C42 C41 C(M4 119.96(19)
C46 C41 C(M4 121.41(18)
C43 C42 C41 120.3(2)
C43 C42 H42 119.9
C41 C42 H42 119.9
C44 C43 C42 120.3(2)
C44 C43 H43 119.9
C42 C43 H43 119.9
C43 C44 C45 120.3(2)
C43 C44 H44 119.9
C45 C44 H44 119.9
C44 C45 C46 119.8(2)
C44 C45 H45 120.1
C46 C45 H45 120.1
C45 C46 C41 120.7(2)
C45 C46 H46 119.6
C41 C46 H46 119.6

loop_
_geom_bond_atom_site_label_1
_geom_bond_atom_site_label_2
_geom_bond_distance
N1 C(A2 1.361(2)
N1 C(A1 1.373(2)
N1 H1 0.8700
N2 C(A3 1.366(2)
N2 C(A4 1.371(2)
N3 C(A5 1.365(2)
N3 C(A6 1.366(2)
N3 H3 0.8700
N4 C(A7 1.372(2)
N4 C(A8 1.374(2)
C(A1 C(M4 1.405(3)
C(A1 C(B1 1.412(3)
C(A2 C(M1 1.413(2)
C(A2 C(B2 1.427(2)
C(A3 C(M1 1.409(3)
C(A3 C(B3 1.450(3)
C(A4 C(M2 1.403(3)
C(A4 C(B4 1.442(3)
C(A5 C(M2 1.404(3)
C(A5 C(B5 1.433(3)
C(A6 C(M3 1.396(3)
C(A6 C(B6 1.436(3)
C(A7 C(M3 1.408(3)
C(A7 C(B7 1.441(2)
C(A8 C(M4 1.407(3)
C(A8 C(B8 1.440(3)
C(B1 C(B2 1.376(3)
C(B1 H(B1 0.9400
C(B2 C20 1.467(3)
C(B3 C(B4 1.339(3)
C(B3 H(B3 0.9400
C(B4 H(B4 0.9400
C(B5 C(B6 1.355(3)
C(B5 H(B5 0.9400
C(B6 H(B6 0.9400
C(B7 C(B8 1.344(3)
C(B7 H(B7 0.9400
C(B8 H(B8 0.9400
C(M1 C10 1.484(3)
C(M2 C21 1.495(3)
C(M3 C31 1.492(3)
C(M4 C41 1.489(2)
C10 C11 1.392(3)
C10 C19 1.432(3)
C11 C12 1.395(3)
C11 H11 0.9400
C12 C13 1.349(3)
C12 H12 0.9400
C13 C14 1.405(3)
C13 H13 0.9400
C14 C15 1.407(3)
C14 C19 1.451(3)
C15 C16 1.353(3)
C15 H15 0.9400
C16 C17 1.398(3)
C16 H16 0.9400
C17 C18 1.381(3)
C17 H17 0.9400
C18 C19 1.429(3)
C18 C20 1.496(3)
C20 O1 1.221(2)
C21 C26 1.384(3)
C21 C22 1.387(3)
C22 C23 1.382(3)
C22 H22 0.9400
C23 C24 1.382(4)
C23 H23 0.9400
C24 C25 1.365(4)
C24 H24 0.9400
C25 C26 1.390(3)
C25 H25 0.9400
C26 H26 0.9400
C31 C36 1.388(3)
C31 C32 1.394(3)
C32 C33 1.388(3)
C32 H32 0.9400
C33 C34 1.382(4)
C33 H33 0.9400
C34 C35 1.377(3)
C34 H34 0.9400
C35 C36 1.388(3)
C35 H35 0.9400
C36 H36 0.9400
C41 C42 1.395(3)
C41 C46 1.396(3)
C42 C43 1.393(3)
C42 H42 0.9400
C43 C44 1.377(4)
C43 H43 0.9400
C44 C45 1.380(4)
C44 H44 0.9400
C45 C46 1.391(3)
C45 H45 0.9400
C46 H46 0.9400
